data_2239315
loop_
_publ_author_name
'Loubidi, Mohamed'
'Benharref, Ahmed'
'El Ammari, Lahcen'
'Saadi, Mohamed'
'Berraho, Moha'

_publ_section_title
;
 9\a-Hydroxy-12-{[4-(4-hydroxyphenyl)piperazin-1-yl]methyl}-4,8-dimethyl-3,14-dioxatricyclo[9.3.0.0^2,4^]tetradec-7-en-13-one
;
_journal_coeditor_code SJ5394
_journal_issue 5
_journal_name_full 'Acta Crystallographica Section E'
_journal_page_first o530
_journal_page_last o531
_journal_paper_doi 10.1107/S1600536814007430
_journal_volume 70
_journal_year 2014
_chemical_formula_iupac 'C25 H34 N2 O5'
_chemical_formula_moiety 'C25 H34 N2 O5'
_chemical_formula_sum 'C25 H34 N2 O5'
_chemical_formula_weight 442.54
_chemical_name_systematic
9\a-Hydroxy-12-{[4-(4-hydroxyphenyl)piperazin-1-yl]methyl}-4,8-dimethyl-3,14-dioxatricyclo[9.3.0.0^2,4^]tetradec-7-en-13-one
_space_group_IT_number 5
_symmetry_cell_setting monoclinic
_symmetry_space_group_name_Hall 'C 2y'
_symmetry_space_group_name_H-M 'C 1 2 1'
_atom_sites_solution_hydrogens geom
_atom_sites_solution_primary direct
_atom_sites_solution_secondary difmap
_audit_creation_method SHELXL-97
_cell_angle_alpha 90.000
_cell_angle_beta 102.307(5)
_cell_angle_gamma 90.000
_cell_formula_units_Z 4
_cell_length_a 29.880(5)
_cell_length_b 6.841(5)
_cell_length_c 11.999(5)
_cell_measurement_reflns_used 4801
_cell_measurement_temperature 296(2)
_cell_measurement_theta_max 27.1
_cell_measurement_theta_min 2.5
_cell_volume 2396(2)
_computing_cell_refinement 'SAINT (Bruker, 2009)'
_computing_data_collection 'APEX2 (Bruker, 2009)'
_computing_data_reduction 'SAINT (Bruker, 2009)'
_computing_molecular_graphics 'ORTEP-3 for Windows (Farrugia, 2012)'
_computing_publication_material 'PLATON (Spek, 2009) and publCIF (Westrip, 2010)'
_computing_structure_refinement 'SHELXL97 (Sheldrick, 2008)'
_computing_structure_solution 'SHELXS97 (Sheldrick, 2008)'
_diffrn_ambient_temperature 296(2)
_diffrn_measured_fraction_theta_full 0.999
_diffrn_measured_fraction_theta_max 0.999
_diffrn_measurement_device_type 'Bruker X8 APEX Diffractometer'
_diffrn_measurement_method '\f and \w scans'
_diffrn_radiation_monochromator graphite
_diffrn_radiation_source 'fine-focus sealed tube'
_diffrn_radiation_type MoK\a
_diffrn_radiation_wavelength 0.71073
_diffrn_reflns_av_R_equivalents 0.0553
_diffrn_reflns_av_sigmaI/netI 0.0520
_diffrn_reflns_limit_h_max 38
_diffrn_reflns_limit_h_min -38
_diffrn_reflns_limit_k_max 7
_diffrn_reflns_limit_k_min -8
_diffrn_reflns_limit_l_max 15
_diffrn_reflns_limit_l_min -15
_diffrn_reflns_number 13097
_diffrn_reflns_theta_full 27.10
_diffrn_reflns_theta_max 27.10
_diffrn_reflns_theta_min 2.45
_exptl_absorpt_coefficient_mu 0.085
_exptl_absorpt_correction_T_max 0.7465
_exptl_absorpt_correction_T_min 0.6387
_exptl_absorpt_correction_type multi-scan
_exptl_absorpt_process_details '(SADABS; Bruker, 2009)'
_exptl_crystal_colour colourless
_exptl_crystal_density_diffrn 1.227
_exptl_crystal_density_method 'not measured'
_exptl_crystal_description needle
_exptl_crystal_F_000 952
_exptl_crystal_size_max 0.5
_exptl_crystal_size_mid 0.03
_exptl_crystal_size_min 0.03
_refine_diff_density_max 0.141
_refine_diff_density_min -0.139
_refine_ls_extinction_coef 0.0063(6)
_refine_ls_extinction_expression Fc^*^=kFc[1+0.001xFc^2^\l^3^/sin(2\q)]^-1/4^
_refine_ls_extinction_method SHELXL
_refine_ls_goodness_of_fit_ref 1.084
_refine_ls_hydrogen_treatment constr
_refine_ls_matrix_type full
_refine_ls_number_parameters 322
_refine_ls_number_reflns 2868
_refine_ls_number_restraints 1
_refine_ls_restrained_S_all 1.084
_refine_ls_R_factor_all 0.0878
_refine_ls_R_factor_gt 0.0444
_refine_ls_shift/su_max 0.001
_refine_ls_shift/su_mean 0.000
_refine_ls_structure_factor_coef Fsqd
_refine_ls_weighting_details 'calc w=1/[\s^2^(Fo^2^)+(0.0408P)^2^] where P=(Fo^2^+2Fc^2^)/3'
_refine_ls_weighting_scheme calc
_refine_ls_wR_factor_gt 0.0853
_refine_ls_wR_factor_ref 0.1017
_reflns_number_gt 1830
_reflns_number_total 2868
_reflns_threshold_expression >2\s(I)
_cod_data_source_file sj5394sup1.cif
_cod_data_source_block I
_cod_original_sg_symbol_H-M 'C 2'
_cod_database_code 2239315
_cod_database_fobs_code 2239315

loop_
_symmetry_equiv_pos_as_xyz
'x, y, z'
'-x, y, -z'
'x+1/2, y+1/2, z'
'-x+1/2, y+1/2, -z'

loop_
_atom_site_type_symbol
_atom_site_label
_atom_site_fract_x
_atom_site_fract_y
_atom_site_fract_z
_atom_site_U_iso_or_equiv
_atom_site_adp_type
_atom_site_calc_flag
_atom_site_refinement_flags
_atom_site_occupancy
_atom_site_symmetry_multiplicity
_atom_site_disorder_assembly
_atom_site_disorder_group
C C1 0.81526(10) 0.5109(5) 0.7206(2) 0.0388(7) Uani d . 1 1 . .
H H1 0.8380 0.4421 0.7782 0.047 Uiso calc R 1 1 . .
C C2 0.78537(10) 0.6359(5) 0.7759(2) 0.0425(7) Uani d . 1 1 . .
H H2 0.7681 0.7338 0.7245 0.051 Uiso calc R 1 1 . .
C C3 0.79457(11) 0.6940(5) 0.8964(2) 0.0478(8) Uani d . 1 1 . .
C C4 0.77809(13) 0.8925(6) 0.9221(3) 0.0645(10) Uani d . 1 1 . .
H H4A 0.7699 0.8898 0.9961 0.077 Uiso calc R 1 1 . .
H H4B 0.7508 0.9254 0.8655 0.077 Uiso calc R 1 1 . .
C C5 0.81482(14) 1.0505(5) 0.9224(3) 0.0687(11) Uani d . 1 1 . .
H H5A 0.8007 1.1787 0.9185 0.082 Uiso calc R 1 1 . .
H H5B 0.8376 1.0428 0.9931 0.082 Uiso calc R 1 1 . .
C C6 0.83780(13) 1.0258(5) 0.8232(3) 0.0548(9) Uani d . 1 1 . .
H H6 0.8195 1.0503 0.7516 0.066 Uiso calc R 1 1 . .
C C7 0.88024(13) 0.9743(5) 0.8241(3) 0.0544(9) Uani d . 1 1 . .
C C8 0.89540(12) 0.9174(5) 0.7157(3) 0.0545(9) Uani d . 1 1 . .
H H8 0.9283 0.9432 0.7273 0.065 Uiso calc R 1 1 . .
C C9 0.88783(10) 0.6976(5) 0.6916(2) 0.0464(8) Uani d . 1 1 . .
H H9A 0.9070 0.6580 0.6397 0.056 Uiso calc R 1 1 . .
H H9B 0.8985 0.6275 0.7625 0.056 Uiso calc R 1 1 . .
C C10 0.83879(10) 0.6316(4) 0.6409(2) 0.0369(7) Uani d . 1 1 . .
H H10 0.8203 0.7490 0.6184 0.044 Uiso calc R 1 1 . .
C C11 0.83398(10) 0.5009(5) 0.5360(2) 0.0420(7) Uani d . 1 1 . .
H H11 0.8624 0.4278 0.5393 0.050 Uiso calc R 1 1 . .
C C12 0.79599(11) 0.3623(5) 0.5444(2) 0.0452(8) Uani d . 1 1 . .
C C13 0.83375(13) 0.6105(6) 0.9824(2) 0.0674(11) Uani d . 1 1 . .
H H13A 0.8596 0.6970 0.9913 0.101 Uiso calc R 1 1 . .
H H13B 0.8419 0.4852 0.9566 0.101 Uiso calc R 1 1 . .
H H13C 0.8249 0.5957 1.0542 0.101 Uiso calc R 1 1 . .
C C14 0.91847(14) 0.9532(7) 0.9290(3) 0.0855(13) Uani d . 1 1 . .
H H14A 0.9427 1.0427 0.9241 0.128 Uiso calc R 1 1 . .
H H14B 0.9300 0.8218 0.9334 0.128 Uiso calc R 1 1 . .
H H14C 0.9069 0.9817 0.9959 0.128 Uiso calc R 1 1 . .
C C15 0.82137(11) 0.6135(5) 0.4222(2) 0.0498(8) Uani d . 1 1 . .
H H15A 0.8201 0.5223 0.3597 0.060 Uiso calc R 1 1 . .
H H15B 0.7911 0.6702 0.4150 0.060 Uiso calc R 1 1 . .
C C16 0.89578(11) 0.6953(5) 0.3813(3) 0.0574(9) Uani d . 1 1 . .
H H16A 0.8876 0.6275 0.3089 0.069 Uiso calc R 1 1 . .
H H16B 0.9106 0.6023 0.4385 0.069 Uiso calc R 1 1 . .
C C17 0.92853(12) 0.8583(6) 0.3722(3) 0.0620(10) Uani d . 1 1 . .
H H17A 0.9380 0.9213 0.4459 0.074 Uiso calc R 1 1 . .
H H17B 0.9556 0.8049 0.3508 0.074 Uiso calc R 1 1 . .
C C18 0.83255(11) 0.9076(5) 0.3240(3) 0.0559(9) Uani d . 1 1 . .
H H18A 0.8048 0.9589 0.3427 0.067 Uiso calc R 1 1 . .
H H18B 0.8242 0.8397 0.2516 0.067 Uiso calc R 1 1 . .
C C19 0.86433(12) 1.0737(5) 0.3134(3) 0.0585(10) Uani d . 1 1 . .
H H19A 0.8494 1.1610 0.2531 0.070 Uiso calc R 1 1 . .
H H19B 0.8709 1.1471 0.3841 0.070 Uiso calc R 1 1 . .
C C20 0.93639(12) 1.1478(5) 0.2585(3) 0.0524(8) Uani d . 1 1 . .
C C21A 0.9766(11) 1.167(5) 0.303(2) 0.103(11) Uani d P 0.47(5) 1 A 1
H H21A 0.9892 1.0838 0.3630 0.124 Uiso calc PR 0.47(5) 1 A 1
C C22A 1.0052(11) 1.307(6) 0.269(3) 0.184(19) Uani d P 0.47(5) 1 A 1
H H22A 1.0353 1.3161 0.3092 0.220 Uiso calc PR 0.47(5) 1 A 1
C C21B 0.9877(9) 1.150(3) 0.3049(16) 0.059(4) Uani d P 0.53(5) 1 A 2
H H21B 1.0010 1.0609 0.3605 0.071 Uiso calc PR 0.53(5) 1 A 2
C C22B 1.0145(8) 1.284(2) 0.2650(12) 0.066(5) Uani d P 0.53(5) 1 A 2
H H22B 1.0462 1.2840 0.2894 0.079 Uiso calc PR 0.53(5) 1 A 2
C C23 0.99198(17) 1.4234(8) 0.1851(4) 0.0947(15) Uani d . 1 1 . .
C C24 0.94645(15) 1.4229(6) 0.1412(3) 0.0817(13) Uani d . 1 1 A .
H H24 0.9337 1.5159 0.0872 0.098 Uiso calc R 1 1 . .
C C25 0.91882(13) 1.2851(6) 0.1763(3) 0.0616(10) Uani d . 1 1 A .
H H25 0.8876 1.2844 0.1440 0.074 Uiso calc R 1 1 . .
N N1 0.85421(8) 0.7703(4) 0.41259(18) 0.0446(6) Uani d . 1 1 . .
N N2 0.90743(9) 1.0027(4) 0.2877(2) 0.0527(7) Uani d . 1 1 A .
O O1 0.78550(7) 0.3726(3) 0.64797(15) 0.0455(5) Uani d . 1 1 . .
O O2 0.75946(8) 0.5494(4) 0.85303(16) 0.0582(7) Uani d . 1 1 . .
O O3 0.87276(10) 1.0320(4) 0.62102(19) 0.0689(7) Uani d . 1 1 . .
H H3 0.8708 0.9690 0.5620 0.103 Uiso calc R 1 1 . .
O O4 0.77554(8) 0.2523(4) 0.47254(18) 0.0653(7) Uani d . 1 1 . .
O O5A 1.0188(7) 1.589(4) 0.174(3) 0.116(8) Uani d P 0.47(5) 1 A 1
H H5A1 1.0053 1.6567 0.1208 0.173 Uiso calc PR 0.47(5) 1 A 1
O O5B 1.0186(6) 1.531(3) 0.1318(16) 0.080(4) Uani d P 0.53(5) 1 A 2
H H5B1 1.0034 1.5704 0.0709 0.120 Uiso calc PR 0.53(5) 1 A 2

loop_
_atom_site_aniso_label
_atom_site_aniso_U_11
_atom_site_aniso_U_22
_atom_site_aniso_U_33
_atom_site_aniso_U_12
_atom_site_aniso_U_13
_atom_site_aniso_U_23
C1 0.0456(18) 0.0352(17) 0.0330(13) -0.0035(15) 0.0025(12) -0.0011(13)
C2 0.0496(19) 0.0439(19) 0.0364(14) -0.0019(15) 0.0147(13) 0.0051(13)
C3 0.059(2) 0.0478(19) 0.0391(15) -0.0061(18) 0.0159(15) -0.0022(15)
C4 0.075(2) 0.069(3) 0.0551(19) 0.004(2) 0.0274(18) -0.0153(19)
C5 0.089(3) 0.044(2) 0.078(2) 0.003(2) 0.028(2) -0.0179(18)
C6 0.080(3) 0.0266(18) 0.0600(19) 0.0035(18) 0.0194(18) -0.0011(15)
C7 0.068(2) 0.040(2) 0.0543(18) -0.0102(19) 0.0107(17) -0.0105(16)
C8 0.061(2) 0.044(2) 0.0589(19) -0.0102(18) 0.0134(16) -0.0023(16)
C9 0.051(2) 0.042(2) 0.0467(16) -0.0034(16) 0.0113(14) -0.0057(15)
C10 0.0417(17) 0.0323(17) 0.0363(14) -0.0004(14) 0.0075(12) -0.0029(12)
C11 0.0441(18) 0.046(2) 0.0355(14) -0.0034(16) 0.0082(12) -0.0079(14)
C12 0.050(2) 0.0412(19) 0.0432(16) 0.0006(17) 0.0074(14) -0.0051(15)
C13 0.091(3) 0.062(2) 0.0424(17) -0.003(2) -0.0015(17) -0.0021(16)
C14 0.084(3) 0.102(4) 0.065(2) -0.012(3) 0.003(2) -0.029(2)
C15 0.052(2) 0.059(2) 0.0403(15) -0.0026(18) 0.0136(14) -0.0042(15)
C16 0.056(2) 0.055(2) 0.068(2) 0.0122(19) 0.0284(17) 0.0078(18)
C17 0.057(2) 0.056(2) 0.079(2) 0.018(2) 0.0284(18) 0.0184(19)
C18 0.053(2) 0.065(2) 0.0532(18) 0.0101(19) 0.0180(16) 0.0112(17)
C19 0.061(2) 0.057(2) 0.0636(19) 0.0196(19) 0.0258(17) 0.0146(17)
C20 0.051(2) 0.051(2) 0.0564(19) 0.0008(18) 0.0149(17) 0.0001(17)
C21A 0.026(12) 0.111(16) 0.168(17) 0.010(9) 0.009(8) 0.088(13)
C22A 0.034(10) 0.23(3) 0.27(3) -0.002(12) -0.005(11) 0.13(3)
C21B 0.025(9) 0.062(8) 0.085(8) 0.017(6) 0.002(5) 0.015(7)
C22B 0.041(7) 0.049(8) 0.097(9) -0.011(5) -0.005(5) 0.022(6)
C23 0.072(3) 0.087(4) 0.116(4) -0.027(3) -0.001(3) 0.033(3)
C24 0.080(3) 0.077(3) 0.079(2) -0.025(3) -0.003(2) 0.025(2)
C25 0.062(2) 0.058(2) 0.059(2) -0.010(2) 0.0006(17) 0.0061(19)
N1 0.0462(16) 0.0481(16) 0.0422(13) 0.0059(13) 0.0156(11) 0.0046(12)
N2 0.0531(17) 0.0512(18) 0.0590(15) 0.0100(15) 0.0233(13) 0.0086(14)
O1 0.0577(14) 0.0379(12) 0.0422(11) -0.0094(11) 0.0136(9) -0.0071(9)
O2 0.0718(16) 0.0643(17) 0.0440(11) -0.0185(14) 0.0245(10) -0.0059(11)
O3 0.100(2) 0.0462(15) 0.0619(13) -0.0122(15) 0.0210(14) 0.0062(12)
O4 0.0738(17) 0.0670(17) 0.0549(13) -0.0186(14) 0.0136(12) -0.0250(12)
O5A 0.090(7) 0.087(11) 0.138(16) -0.065(8) -0.048(9) 0.047(10)
O5B 0.066(5) 0.084(9) 0.080(6) -0.054(5) -0.010(5) 0.029(6)

loop_
_atom_type_symbol
_atom_type_description
_atom_type_scat_dispersion_real
_atom_type_scat_dispersion_imag
_atom_type_scat_source
C C 0.0033 0.0016 'International Tables Vol C Tables 4.2.6.8 and 6.1.1.4'
H H 0.0000 0.0000 'International Tables Vol C Tables 4.2.6.8 and 6.1.1.4'
N N 0.0061 0.0033 'International Tables Vol C Tables 4.2.6.8 and 6.1.1.4'
O O 0.0106 0.0060 'International Tables Vol C Tables 4.2.6.8 and 6.1.1.4'

loop_
_geom_angle_atom_site_label_1
_geom_angle_atom_site_label_2
_geom_angle_atom_site_label_3
_geom_angle
O1 C1 C2 107.0(2)
O1 C1 C10 106.13(18)
C2 C1 C10 111.3(2)
O1 C1 H1 110.7
C2 C1 H1 110.7
C10 C1 H1 110.7
O2 C2 C3 59.74(17)
O2 C2 C1 120.0(3)
C3 C2 C1 126.1(3)
O2 C2 H2 113.5
C3 C2 H2 113.5
C1 C2 H2 113.5
O2 C3 C2 59.63(18)
O2 C3 C13 112.6(3)
C2 C3 C13 122.0(3)
O2 C3 C4 116.5(3)
C2 C3 C4 116.6(3)
C13 C3 C4 116.5(3)
C3 C4 C5 111.8(3)
C3 C4 H4A 109.3
C5 C4 H4A 109.3
C3 C4 H4B 109.3
C5 C4 H4B 109.3
H4A C4 H4B 107.9
C6 C5 C4 111.4(3)
C6 C5 H5A 109.4
C4 C5 H5A 109.4
C6 C5 H5B 109.4
C4 C5 H5B 109.4
H5A C5 H5B 108.0
C7 C6 C5 128.8(3)
C7 C6 H6 115.6
C5 C6 H6 115.6
C6 C7 C14 126.0(3)
C6 C7 C8 121.7(3)
C14 C7 C8 112.2(3)
O3 C8 C7 111.4(3)
O3 C8 C9 111.2(3)
C7 C8 C9 110.7(3)
O3 C8 H8 107.8
C7 C8 H8 107.8
C9 C8 H8 107.8
C10 C9 C8 116.9(3)
C10 C9 H9A 108.1
C8 C9 H9A 108.1
C10 C9 H9B 108.1
C8 C9 H9B 108.1
H9A C9 H9B 107.3
C11 C10 C9 114.5(2)
C11 C10 C1 102.9(2)
C9 C10 C1 115.9(2)
C11 C10 H10 107.7
C9 C10 H10 107.7
C1 C10 H10 107.7
C12 C11 C10 104.8(2)
C12 C11 C15 109.2(2)
C10 C11 C15 113.6(3)
C12 C11 H11 109.7
C10 C11 H11 109.7
C15 C11 H11 109.7
O4 C12 O1 120.6(3)
O4 C12 C11 128.4(3)
O1 C12 C11 110.9(2)
C3 C13 H13A 109.5
C3 C13 H13B 109.5
H13A C13 H13B 109.5
C3 C13 H13C 109.5
H13A C13 H13C 109.5
H13B C13 H13C 109.5
C7 C14 H14A 109.5
C7 C14 H14B 109.5
H14A C14 H14B 109.5
C7 C14 H14C 109.5
H14A C14 H14C 109.5
H14B C14 H14C 109.5
N1 C15 C11 113.0(2)
N1 C15 H15A 109.0
C11 C15 H15A 109.0
N1 C15 H15B 109.0
C11 C15 H15B 109.0
H15A C15 H15B 107.8
N1 C16 C17 111.1(3)
N1 C16 H16A 109.4
C17 C16 H16A 109.4
N1 C16 H16B 109.4
C17 C16 H16B 109.4
H16A C16 H16B 108.0
N2 C17 C16 111.2(3)
N2 C17 H17A 109.4
C16 C17 H17A 109.4
N2 C17 H17B 109.4
C16 C17 H17B 109.4
H17A C17 H17B 108.0
N1 C18 C19 111.0(3)
N1 C18 H18A 109.4
C19 C18 H18A 109.4
N1 C18 H18B 109.4
C19 C18 H18B 109.4
H18A C18 H18B 108.0
N2 C19 C18 111.5(3)
N2 C19 H19A 109.3
C18 C19 H19A 109.3
N2 C19 H19B 109.3
C18 C19 H19B 109.3
H19A C19 H19B 108.0
C21A C20 C25 115.6(14)
C21A C20 N2 124.6(14)
C25 C20 N2 119.8(3)
C21A C20 C21B 7(2)
C25 C20 C21B 117.1(10)
N2 C20 C21B 122.9(10)
C20 C21A C22A 123(2)
C20 C21A H21A 118.3
C22A C21A H21A 118.3
C23 C22A C21A 124(2)
C23 C22A H22A 118.2
C21A C22A H22A 118.2
C22B C21B C20 120.0(17)
C22B C21B H21B 120.0
C20 C21B H21B 120.0
C21B C22B C23 117.2(17)
C21B C22B H22B 121.4
C23 C22B H22B 121.4
C22A C23 O5B 127.0(17)
C22A C23 C24 115.0(15)
O5B C23 C24 117.8(8)
C22A C23 O5A 119.3(17)
O5B C23 O5A 26.9(13)
C24 C23 O5A 120.6(10)
C22A C23 C22B 13(2)
O5B C23 C22B 116.5(12)
C24 C23 C22B 123.9(9)
O5A C23 C22B 114.0(11)
C23 C24 C25 120.2(4)
C23 C24 H24 119.9
C25 C24 H24 119.9
C24 C25 C20 121.5(4)
C24 C25 H25 119.3
C20 C25 H25 119.3
C18 N1 C16 107.9(2)
C18 N1 C15 109.0(2)
C16 N1 C15 112.3(3)
C20 N2 C17 116.9(3)
C20 N2 C19 115.6(3)
C17 N2 C19 110.2(2)
C12 O1 C1 110.8(2)
C2 O2 C3 60.63(18)
C8 O3 H3 109.5
C23 O5A H5A1 109.5
C23 O5B H5B1 109.5

loop_
_geom_bond_atom_site_label_1
_geom_bond_atom_site_label_2
_geom_bond_distance
C1 O1 1.454(3)
C1 C2 1.490(4)
C1 C10 1.542(4)
C1 H1 0.9800
C2 O2 1.454(3)
C2 C3 1.468(4)
C2 H2 0.9800
C3 O2 1.455(4)
C3 C13 1.499(4)
C3 C4 1.499(5)
C4 C5 1.540(5)
C4 H4A 0.9700
C4 H4B 0.9700
C5 C6 1.505(5)
C5 H5A 0.9700
C5 H5B 0.9700
C6 C7 1.314(5)
C6 H6 0.9300
C7 C14 1.516(5)
C7 C8 1.516(4)
C8 O3 1.426(4)
C8 C9 1.539(5)
C8 H8 0.9800
C9 C10 1.530(4)
C9 H9A 0.9700
C9 H9B 0.9700
C10 C11 1.526(4)
C10 H10 0.9800
C11 C12 1.499(4)
C11 C15 1.543(4)
C11 H11 0.9800
C12 O4 1.208(3)
C12 O1 1.347(3)
C13 H13A 0.9600
C13 H13B 0.9600
C13 H13C 0.9600
C14 H14A 0.9600
C14 H14B 0.9600
C14 H14C 0.9600
C15 N1 1.475(4)
C15 H15A 0.9700
C15 H15B 0.9700
C16 N1 1.464(4)
C16 C17 1.503(5)
C16 H16A 0.9700
C16 H16B 0.9700
C17 N2 1.459(4)
C17 H17A 0.9700
C17 H17B 0.9700
C18 N1 1.462(4)
C18 C19 1.504(5)
C18 H18A 0.9700
C18 H18B 0.9700
C19 N2 1.469(4)
C19 H19A 0.9700
C19 H19B 0.9700
C20 C21A 1.21(3)
C20 C25 1.381(5)
C20 N2 1.409(4)
C20 C21B 1.52(3)
C21A C22A 1.41(4)
C21A H21A 0.9300
C22A C23 1.27(3)
C22A H22A 0.9300
C21B C22B 1.37(3)
C21B H21B 0.9300
C22B C23 1.415(18)
C22B H22B 0.9300
C23 O5B 1.340(15)
C23 C24 1.350(6)
C23 O5A 1.411(17)
C24 C25 1.377(5)
C24 H24 0.9300
C25 H25 0.9300
O3 H3 0.8200
O5A H5A1 0.8200
O5B H5B1 0.8200

loop_
_geom_hbond_atom_site_label_D
_geom_hbond_atom_site_label_H
_geom_hbond_atom_site_label_A
_geom_hbond_site_symmetry_A
_geom_hbond_distance_DH
_geom_hbond_distance_HA
_geom_hbond_distance_DA
_geom_hbond_angle_DHA
O3 H3 N1 1-555 0.82 2.22 3.030(4) 169
C2 H2 O4 4_656 0.98 2.45 3.243(4) 138
C4 H4A O2 4_657 0.97 2.43 3.315(5) 151
